data_1556401
loop_
_publ_author_name
'Pun, Andrew B.'
'Gagnon, Kevin J.'
'Klivansky, Liana M.'
'Teat, Simon J.'
'Li, Zhan-Ting'
'Liu, Yi'

_publ_section_title
;
 Solvent-driven selective \p-cation templating in dynamic assembly of
 interlocked molecules
;
_journal_issue 2
_journal_name_full 'Org. Chem. Front.'
_journal_page_first 167
_journal_paper_doi 10.1039/C3QO00074E
_journal_volume 1
_journal_year 2014
_chemical_formula_sum 'C52.7 H72.25 F12 N9.1 O9.4 P2'
_chemical_formula_weight 1273.58
_space_group_crystal_system monoclinic
_space_group_IT_number 14
_space_group_name_Hall '-P 2ybc'
_space_group_name_H-M_alt 'P 1 21/c 1'
_atom_sites_solution_hydrogens geom
_atom_sites_solution_primary direct
_atom_sites_solution_secondary difmap
_audit_creation_method SHELXL-2013
_cell_angle_alpha 90
_cell_angle_beta 93.865(3)
_cell_angle_gamma 90
_cell_formula_units_Z 8
_cell_length_a 31.9644(12)
_cell_length_b 18.8421(7)
_cell_length_c 19.9426(8)
_cell_measurement_reflns_used 9865
_cell_measurement_temperature 100(2)
_cell_measurement_theta_max 25.88
_cell_measurement_theta_min 2.30
_cell_volume 11983.6(8)
_computing_cell_refinement 'Bruker SAINT v8.32b'
_computing_data_collection 'Bruker APEX 2'
_computing_data_reduction 'Bruker SAINT v8.32b'
_computing_molecular_graphics 'Bruker SHELXTL'
_computing_publication_material 'Bruker SHELXTL & local programs'
_computing_structure_refinement 'SHELXL-2013 (Sheldrick, 2013)'
_computing_structure_solution 'Bruker SHELXTL 2013/5 beta'
_diffrn_ambient_temperature 100(2)
_diffrn_measured_fraction_theta_full 0.995
_diffrn_measured_fraction_theta_max 0.995
_diffrn_measurement_device_type 'Bruker APEX II CCD diffractometer'
_diffrn_measurement_method '\w/\q scans'
_diffrn_radiation_type synchrotron
_diffrn_radiation_wavelength 0.7749
_diffrn_reflns_av_R_equivalents 0.0605
_diffrn_reflns_av_unetI/netI 0.0507
_diffrn_reflns_Laue_measured_fraction_full 0.995
_diffrn_reflns_Laue_measured_fraction_max 0.995
_diffrn_reflns_limit_h_max 35
_diffrn_reflns_limit_h_min -36
_diffrn_reflns_limit_k_max 21
_diffrn_reflns_limit_k_min -20
_diffrn_reflns_limit_l_max 22
_diffrn_reflns_limit_l_min -22
_diffrn_reflns_number 85564
_diffrn_reflns_point_group_measured_fraction_full 0.995
_diffrn_reflns_point_group_measured_fraction_max 0.995
_diffrn_reflns_theta_full 25.900
_diffrn_reflns_theta_max 25.904
_diffrn_reflns_theta_min 2.232
_diffrn_source 'Advanced Light Source station 11.3.1'
_exptl_absorpt_coefficient_mu 0.212
_exptl_absorpt_correction_T_max 0.998
_exptl_absorpt_correction_T_min 0.866
_exptl_absorpt_correction_type multi-scan
_exptl_absorpt_process_details 'SADABS 2012/1 Bruker AXS Madison WI USA'
_exptl_crystal_colour Colourless
_exptl_crystal_density_diffrn 1.412
_exptl_crystal_description Lath
_exptl_crystal_F_000 5323
_exptl_crystal_size_max 0.400
_exptl_crystal_size_mid 0.100
_exptl_crystal_size_min 0.010
_refine_diff_density_max 1.119
_refine_diff_density_min -0.720
_refine_diff_density_rms 0.069
_refine_ls_extinction_method none
_refine_ls_goodness_of_fit_ref 1.006
_refine_ls_hydrogen_treatment constr
_refine_ls_matrix_type full
_refine_ls_number_parameters 1636
_refine_ls_number_reflns 17896
_refine_ls_number_restraints 728
_refine_ls_restrained_S_all 1.057
_refine_ls_R_factor_all 0.0948
_refine_ls_R_factor_gt 0.0747
_refine_ls_shift/su_max 0.000
_refine_ls_shift/su_mean 0.000
_refine_ls_structure_factor_coef Fsqd
_refine_ls_weighting_details 'w=1/[\s^2^(Fo^2^)+(0.1050P)^2^+26.9179P] where P=(Fo^2^+2Fc^2^)/3'
_refine_ls_weighting_scheme calc
_refine_ls_wR_factor_gt 0.1979
_refine_ls_wR_factor_ref 0.2139
_reflns_Friedel_coverage 0.000
_reflns_number_gt 13702
_reflns_number_total 17896
_reflns_threshold_expression 'I > 2\s(I)'
_cod_data_source_file c3qo00074e.txt
_cod_data_source_block ap_3_56
_cod_depositor_comments
;
The following automatic conversions were performed:

data item '_atom_sites_solution_primary' value 'Direct' was changed
to 'direct' in accordance with the
/home/saulius/struct/COD-crude-data/automatic-downloads/DataCite-retrospective/RSC/depositions/lib/dictionaries/cif_core.dic
dictionary named 'cif_core.dic' version 2.4.2 last updated on
2011-04-26.

Automatic conversion script
Id: cif_fix_values 6909 2019-04-08 15:41:33Z antanas 
;
_cod_original_sg_symbol_H-M 'P 21/c'
_cod_original_formula_sum 'C52.70 H72.25 F12 N9.10 O9.40 P2'
_cod_database_code 1556401
_shelx_space_group_comment
;
The symmetry employed for this shelxl refinement is uniquely defined
by the following loop, which should always be used as a source of
symmetry information in preference to the above space-group names.
They are only intended as comments.
;
_shelx_estimated_absorpt_t_min 0.920
_shelx_estimated_absorpt_t_max 0.998
_shelxl_version_number 2013-4

loop_
_space_group_symop_operation_xyz
'x, y, z'
'-x, y+1/2, -z+1/2'
'-x, -y, -z'
'x, -y-1/2, z-1/2'

loop_
_atom_site_label
_atom_site_type_symbol
_atom_site_fract_x
_atom_site_fract_y
_atom_site_fract_z
_atom_site_U_iso_or_equiv
_atom_site_adp_type
_atom_site_occupancy
_atom_site_site_symmetry_order
_atom_site_calc_flag
_atom_site_refinement_flags_posn
_atom_site_refinement_flags_adp
_atom_site_refinement_flags_occupancy
_atom_site_disorder_assembly
_atom_site_disorder_group
C1 C 0.12483(16) 0.3471(3) 0.5117(2) 0.0505(12) Uani 1 1 d . . . . .
C2 C 0.12840(17) 0.2736(3) 0.5103(2) 0.0526(13) Uani 1 1 d . . . . .
H2A H 0.1554 0.2525 0.5122 0.063 Uiso 1 1 calc R U . . .
C3 C 0.09289(17) 0.2303(3) 0.5060(2) 0.0503(13) Uani 1 1 d . . . . .
C4 C 0.05368(16) 0.2617(3) 0.5030(2) 0.0471(12) Uani 1 1 d . . . . .
H4A H 0.0294 0.2326 0.5006 0.057 Uiso 1 1 calc R U . . .
C5 C 0.04927(16) 0.3355(3) 0.5033(2) 0.0456(11) Uani 1 1 d . . . . .
C6 C 0.08479(15) 0.3777(3) 0.5074(2) 0.0475(12) Uani 1 1 d . . . . .
H6A H 0.0820 0.4279 0.5073 0.057 Uiso 1 1 calc R U . . .
C7 C 0.16310(17) 0.3908(3) 0.5145(2) 0.0579(14) Uani 1 1 d . . . . .
H7A H 0.1890 0.3679 0.5079 0.070 Uiso 1 1 calc R U . . .
N1 N 0.16362(15) 0.4561(3) 0.5250(3) 0.0696(13) Uani 1 1 d . . . . .
C8 C 0.20419(19) 0.4933(4) 0.5268(3) 0.0788(18) Uani 1 1 d . . . . .
H8A H 0.2251 0.4625 0.5068 0.095 Uiso 1 1 calc R U . . .
H8B H 0.2140 0.5026 0.5741 0.095 Uiso 1 1 calc R U . . .
C9 C 0.2012(2) 0.5617(4) 0.4894(3) 0.0750(18) Uani 1 1 d . . . . .
H9A H 0.1769 0.5890 0.5038 0.090 Uiso 1 1 calc R U . . .
H9B H 0.2268 0.5901 0.5005 0.090 Uiso 1 1 calc R U . . .
O1 O 0.19653(14) 0.55084(19) 0.4193(2) 0.0764(12) Uani 1 1 d . . . . .
C10 C 0.1908(2) 0.6161(3) 0.3847(4) 0.0857(18) Uani 1 1 d D U . . .
H10C H 0.2187 0.6373 0.3790 0.103 Uiso 0.35 1 calc R U P A 2
H10D H 0.1753 0.6489 0.4127 0.103 Uiso 0.35 1 calc R U P A 2
H10A H 0.2059 0.6543 0.4104 0.103 Uiso 0.65 1 calc R U P B 1
H10B H 0.1607 0.6283 0.3802 0.103 Uiso 0.65 1 calc R U P B 1
C11 C 0.2074(3) 0.6098(5) 0.3168(4) 0.074(2) Uani 0.65 1 d D U P C 1
H11A H 0.2082 0.6573 0.2958 0.089 Uiso 0.65 1 calc R U P C 1
H11B H 0.2364 0.5911 0.3213 0.089 Uiso 0.65 1 calc R U P C 1
C11' C 0.1671(5) 0.6097(8) 0.3152(6) 0.081(3) Uani 0.35 1 d D U P C 2
H11C H 0.1379 0.5952 0.3214 0.097 Uiso 0.35 1 calc R U P C 2
H11D H 0.1663 0.6570 0.2935 0.097 Uiso 0.35 1 calc R U P C 2
O2 O 0.18311(15) 0.5660(2) 0.2767(2) 0.0836(13) Uani 1 1 d D U . . .
C12 C 0.18854(17) 0.5725(3) 0.2070(3) 0.0638(15) Uani 1 1 d D . . . .
H12S H 0.2136 0.5452 0.1959 0.077 Uiso 1 1 calc R U . . .
H12T H 0.1935 0.6229 0.1961 0.077 Uiso 1 1 calc R U . . .
C13 C 0.15148(17) 0.5463(3) 0.1654(3) 0.0578(13) Uani 1 1 d . . . . .
H13G H 0.1259 0.5694 0.1804 0.069 Uiso 1 1 calc R U . . .
H13H H 0.1543 0.5597 0.1179 0.069 Uiso 1 1 calc R U . . .
N2 N 0.14677(13) 0.4689(2) 0.16995(19) 0.0479(10) Uani 1 1 d . . . . .
C14 C 0.11033(15) 0.4444(2) 0.1698(2) 0.0415(10) Uani 1 1 d . . . . .
H14M H 0.0873 0.4764 0.1688 0.050 Uiso 1 1 calc R U . . .
C15 C 0.0964(2) 0.1527(3) 0.5008(2) 0.0604(15) Uani 1 1 d . . . . .
H15C H 0.0719 0.1242 0.4998 0.072 Uiso 1 1 calc R U . . .
N3 N 0.13185(18) 0.1234(3) 0.4977(2) 0.0767(15) Uani 1 1 d . . . . .
C16 C 0.1317(3) 0.0460(3) 0.4888(3) 0.089(2) Uani 1 1 d . . . . .
H16A H 0.1025 0.0285 0.4826 0.107 Uiso 1 1 calc R U . . .
H16B H 0.1453 0.0229 0.5292 0.107 Uiso 1 1 calc R U . . .
C17 C 0.1549(3) 0.0277(4) 0.4285(3) 0.099(3) Uani 1 1 d . . . . .
H17A H 0.1840 0.0459 0.4340 0.119 Uiso 1 1 calc R U . . .
H17B H 0.1560 -0.0244 0.4227 0.119 Uiso 1 1 calc R U . . .
O3 O 0.13331(13) 0.05947(18) 0.37167(17) 0.0678(11) Uani 1 1 d . . . . .
C18 C 0.1444(2) 0.0329(3) 0.3093(3) 0.0790(19) Uani 1 1 d . . . . .
H18A H 0.1266 0.0560 0.2731 0.095 Uiso 1 1 calc R U . . .
H18B H 0.1385 -0.0186 0.3074 0.095 Uiso 1 1 calc R U . . .
C19 C 0.1904(2) 0.0450(3) 0.2962(3) 0.086(2) Uani 1 1 d . . . . .
H19A H 0.2085 0.0175 0.3289 0.104 Uiso 1 1 calc R U . . .
H19B H 0.1957 0.0283 0.2505 0.104 Uiso 1 1 calc R U . . .
O4 O 0.20026(14) 0.11937(19) 0.30232(19) 0.0717(12) Uani 1 1 d . . . . .
C20 C 0.23811(19) 0.1384(3) 0.2733(3) 0.0747(17) Uani 1 1 d . . . . .
H20A H 0.2586 0.0992 0.2798 0.090 Uiso 1 1 calc R U . . .
H20B H 0.2502 0.1810 0.2964 0.090 Uiso 1 1 calc R U . . .
C21 C 0.23038(17) 0.1537(3) 0.1997(3) 0.0634(15) Uani 1 1 d . . . . .
H21A H 0.2570 0.1670 0.1803 0.076 Uiso 1 1 calc R U . . .
H21B H 0.2191 0.1109 0.1760 0.076 Uiso 1 1 calc R U . . .
N4 N 0.19997(13) 0.2124(2) 0.1914(2) 0.0523(10) Uani 1 1 d . . . . .
C22 C 0.16232(15) 0.1947(2) 0.1791(2) 0.0421(11) Uani 1 1 d . . . . .
H22A H 0.1560 0.1459 0.1719 0.051 Uiso 1 1 calc R U . . .
C23 C 0.00742(16) 0.3690(3) 0.4955(2) 0.0473(11) Uani 1 1 d . . . . .
H23A H 0.0057 0.4193 0.4939 0.057 Uiso 1 1 calc R U . . .
N5 N -0.02630(13) 0.3331(2) 0.49073(19) 0.0506(10) Uani 1 1 d . . . . .
C24 C -0.06516(16) 0.3734(3) 0.4855(3) 0.0584(13) Uani 1 1 d . . . . .
H24A H -0.0608 0.4181 0.4608 0.070 Uiso 1 1 calc R U . . .
H24B H -0.0732 0.3858 0.5311 0.070 Uiso 1 1 calc R U . . .
C25 C -0.10006(17) 0.3319(3) 0.4495(3) 0.0647(15) Uani 1 1 d . . . . .
H25A H -0.1018 0.2843 0.4700 0.078 Uiso 1 1 calc R U . . .
H25B H -0.1271 0.3565 0.4543 0.078 Uiso 1 1 calc R U . . .
O5 O -0.09291(10) 0.32509(19) 0.38083(17) 0.0553(9) Uani 1 1 d . . . . .
C26 C -0.12859(16) 0.2956(4) 0.3432(3) 0.0674(15) Uani 1 1 d . . . . .
H26A H -0.1546 0.3164 0.3590 0.081 Uiso 1 1 calc R U . . .
H26B H -0.1295 0.2436 0.3504 0.081 Uiso 1 1 calc R U . . .
C27 C -0.12599(16) 0.3108(3) 0.2706(3) 0.0643(15) Uani 1 1 d . . . . .
H27A H -0.1529 0.2981 0.2462 0.077 Uiso 1 1 calc R U . . .
H27B H -0.1214 0.3623 0.2644 0.077 Uiso 1 1 calc R U . . .
O6 O -0.09308(10) 0.27258(18) 0.24288(17) 0.0531(8) Uani 1 1 d . . . . .
C28 C -0.09647(16) 0.2807(3) 0.1716(3) 0.0586(13) Uani 1 1 d . . . . .
H28A H -0.0946 0.3316 0.1600 0.070 Uiso 1 1 calc R U . . .
H28B H -0.1241 0.2627 0.1534 0.070 Uiso 1 1 calc R U . . .
C29 C -0.06239(15) 0.2409(3) 0.1408(3) 0.0565(13) Uani 1 1 d . . . . .
H29A H -0.0598 0.1931 0.1613 0.068 Uiso 1 1 calc R U . . .
H29B H -0.0699 0.2347 0.0921 0.068 Uiso 1 1 calc R U . . .
N6 N -0.02189(12) 0.2774(2) 0.14974(19) 0.0476(9) Uani 1 1 d . . . . .
C30 C 0.01058(15) 0.2401(3) 0.1637(2) 0.0445(11) Uani 1 1 d . . . . .
H30A H 0.0070 0.1907 0.1711 0.053 Uiso 1 1 calc R U . . .
C31 C 0.10208(14) 0.3673(2) 0.17111(19) 0.0370(10) Uani 1 1 d . . . . .
C32 C 0.13526(14) 0.3188(2) 0.17369(19) 0.0383(10) Uani 1 1 d . . . . .
H32A H 0.1633 0.3356 0.1744 0.046 Uiso 1 1 calc R U . . .
C33 C 0.12771(14) 0.2464(2) 0.17519(19) 0.0382(10) Uani 1 1 d . . . . .
C34 C 0.08651(14) 0.2221(2) 0.17276(19) 0.0376(10) Uani 1 1 d . . . . .
H34A H 0.0814 0.1725 0.1737 0.045 Uiso 1 1 calc R U . . .
C35 C 0.05280(14) 0.2685(2) 0.16895(19) 0.0370(10) Uani 1 1 d . . . . .
C36 C 0.06135(14) 0.3425(2) 0.16914(19) 0.0389(10) Uani 1 1 d . . . . .
H36A H 0.0388 0.3753 0.1679 0.047 Uiso 1 1 calc R U . . .
N7 N -0.00462(12) 0.19254(19) 0.33937(18) 0.0427(9) Uani 1 1 d . . . . .
C37 C -0.00334(15) 0.2645(2) 0.3384(2) 0.0418(10) Uani 1 1 d . . . . .
H37A H -0.0287 0.2909 0.3377 0.050 Uiso 1 1 calc R U . . .
C38 C 0.03405(14) 0.2993(2) 0.3383(2) 0.0379(10) Uani 1 1 d . . . . .
H38A H 0.0345 0.3497 0.3373 0.045 Uiso 1 1 calc R U . . .
C39 C 0.07174(13) 0.2618(2) 0.33978(18) 0.0351(10) Uani 1 1 d . . . . .
C40 C 0.06897(15) 0.1876(2) 0.3397(2) 0.0412(11) Uani 1 1 d . . . . .
H40A H 0.0938 0.1597 0.3395 0.049 Uiso 1 1 calc R U . . .
C41 C 0.03110(16) 0.1553(2) 0.3399(2) 0.0448(11) Uani 1 1 d . . . . .
H41A H 0.0298 0.1049 0.3404 0.054 Uiso 1 1 calc R U . . .
N8 N 0.18901(12) 0.3666(2) 0.34370(17) 0.0427(9) Uani 1 1 d . . . . .
C42 C 0.15316(14) 0.4044(2) 0.3350(2) 0.0424(11) Uani 1 1 d . . . . .
H42A H 0.1545 0.4544 0.3290 0.051 Uiso 1 1 calc R U . . .
C43 C 0.11528(14) 0.3721(2) 0.3346(2) 0.0390(10) Uani 1 1 d . . . . .
H43A H 0.0904 0.3997 0.3296 0.047 Uiso 1 1 calc R U . . .
C44 C 0.11252(14) 0.2985(2) 0.34161(19) 0.0357(10) Uani 1 1 d . . . . .
C45 C 0.15020(14) 0.2610(2) 0.3517(2) 0.0417(10) Uani 1 1 d . . . . .
H45A H 0.1497 0.2110 0.3580 0.050 Uiso 1 1 calc R U . . .
C46 C 0.18730(15) 0.2957(3) 0.3525(2) 0.0453(11) Uani 1 1 d . . . . .
H46A H 0.2127 0.2696 0.3594 0.054 Uiso 1 1 calc R U . . .
C47 C -0.04479(16) 0.1561(3) 0.3458(3) 0.0552(13) Uani 1 1 d . . . . .
H47A H -0.0445 0.1095 0.3229 0.066 Uiso 1 1 calc R U . . .
H47B H -0.0679 0.1848 0.3243 0.066 Uiso 1 1 calc R U . . .
C48 C -0.05160(17) 0.1458(3) 0.4192(3) 0.0608(14) Uani 1 1 d . . . . .
H48A H -0.0509 0.1921 0.4427 0.073 Uiso 1 1 calc R U . . .
H48B H -0.0792 0.1234 0.4244 0.073 Uiso 1 1 calc R U . . .
O7 O -0.01916(14) 0.1015(2) 0.4464(2) 0.0779(12) Uani 1 1 d . . . . .
H7 H -0.0176 0.1048 0.4885 0.117 Uiso 1 1 calc R U . . .
C49 C 0.22952(15) 0.4014(3) 0.3370(2) 0.0517(12) Uani 1 1 d . . . . .
H49A H 0.2509 0.3803 0.3693 0.062 Uiso 1 1 calc R U . . .
H49B H 0.2272 0.4525 0.3475 0.062 Uiso 1 1 calc R U . . .
C50 C 0.24312(16) 0.3923(3) 0.2652(3) 0.0541(12) Uani 1 1 d . . . . .
H50A H 0.2203 0.4086 0.2328 0.065 Uiso 1 1 calc R U . . .
H50B H 0.2681 0.4220 0.2592 0.065 Uiso 1 1 calc R U . . .
O8 O 0.25259(10) 0.3204(2) 0.25200(19) 0.0599(9) Uani 1 1 d . . . . .
H8 H 0.2332 0.3026 0.2269 0.090 Uiso 1 1 calc R U . . .
C101 C 0.51086(12) 0.21948(19) 0.84566(17) 0.0277(8) Uani 1 1 d . . . . .
C102 C 0.53989(12) 0.27478(19) 0.84624(17) 0.0280(8) Uani 1 1 d . . . . .
H10I H 0.5301 0.3224 0.8451 0.034 Uiso 1 1 calc R U . . .
C103 C 0.58275(12) 0.26212(18) 0.84846(17) 0.0266(8) Uani 1 1 d . . . . .
C104 C 0.59721(12) 0.19204(19) 0.85033(17) 0.0270(8) Uani 1 1 d . . . . .
H10J H 0.6265 0.1826 0.8525 0.032 Uiso 1 1 calc R U . . .
C105 C 0.56846(12) 0.13547(18) 0.84908(17) 0.0263(8) Uani 1 1 d . . . . .
C106 C 0.52600(12) 0.14961(19) 0.84613(18) 0.0278(8) Uani 1 1 d . . . . .
H10K H 0.5067 0.1113 0.8444 0.033 Uiso 1 1 calc R U . . .
C107 C 0.46629(13) 0.2371(2) 0.84857(19) 0.0320(9) Uani 1 1 d . . . . .
H10L H 0.4587 0.2858 0.8497 0.038 Uiso 1 1 calc R U . . .
N101 N 0.43759(11) 0.19151(18) 0.84962(17) 0.0378(8) Uani 1 1 d . . . . .
C108 C 0.39530(14) 0.2187(3) 0.8559(2) 0.0475(11) Uani 1 1 d . . . . .
H10E H 0.3964 0.2711 0.8601 0.057 Uiso 1 1 calc R U . . .
H10F H 0.3842 0.1995 0.8973 0.057 Uiso 1 1 calc R U . . .
C109 C 0.36632(14) 0.1990(2) 0.7966(2) 0.0426(11) Uani 1 1 d . . . . .
H10G H 0.3672 0.1471 0.7891 0.051 Uiso 1 1 calc R U . . .
H10H H 0.3372 0.2125 0.8050 0.051 Uiso 1 1 calc R U . . .
O101 O 0.37913(10) 0.23492(19) 0.73963(16) 0.0532(8) Uani 1 1 d . . . . .
C110 C 0.35268(18) 0.2278(4) 0.6799(3) 0.084(2) Uani 1 1 d . . . . .
H11R H 0.3549 0.2713 0.6527 0.100 Uiso 1 1 calc R U . . .
H11S H 0.3233 0.2239 0.6922 0.100 Uiso 1 1 calc R U . . .
C111 C 0.36214(17) 0.1675(3) 0.6394(3) 0.0671(17) Uani 1 1 d . . . . .
H11T H 0.3522 0.1244 0.6620 0.080 Uiso 1 1 calc R U . . .
H11U H 0.3454 0.1718 0.5960 0.080 Uiso 1 1 calc R U . . .
O102 O 0.40316(11) 0.1563(2) 0.62565(19) 0.0657(10) Uani 1 1 d . . . . .
C112 C 0.41045(14) 0.0984(2) 0.5811(2) 0.0471(11) Uani 1 1 d . . . . .
H11V H 0.3848 0.0690 0.5755 0.057 Uiso 1 1 calc R U . . .
H11W H 0.4332 0.0682 0.6016 0.057 Uiso 1 1 calc R U . . .
C113 C 0.42220(14) 0.1230(2) 0.5134(2) 0.0415(10) Uani 1 1 d . . . . .
H11F H 0.4254 0.0813 0.4839 0.050 Uiso 1 1 calc R U . . .
H11G H 0.3995 0.1531 0.4926 0.050 Uiso 1 1 calc R U . . .
N102 N 0.46131(11) 0.16330(17) 0.51834(17) 0.0366(8) Uani 1 1 d . . . . .
C114 C 0.49402(14) 0.1314(2) 0.50345(18) 0.0342(10) Uani 1 1 d . . . . .
H11H H 0.4920 0.0834 0.4888 0.041 Uiso 1 1 calc R U . . .
C115 C 0.61105(13) 0.32393(19) 0.84991(18) 0.0285(9) Uani 1 1 d . . . . .
H11I H 0.5989 0.3698 0.8520 0.034 Uiso 1 1 calc R U . . .
N103 N 0.65040(11) 0.31999(17) 0.84860(16) 0.0339(8) Uani 1 1 d . . . . .
C116 C 0.67391(14) 0.3867(2) 0.8477(2) 0.0382(10) Uani 1 1 d . . . . .
H11J H 0.7005 0.3819 0.8757 0.046 Uiso 1 1 calc R U . . .
H11K H 0.6573 0.4253 0.8666 0.046 Uiso 1 1 calc R U . . .
C117 C 0.68308(13) 0.4046(2) 0.7761(2) 0.0370(10) Uani 1 1 d . . . . .
H11L H 0.7014 0.4469 0.7762 0.044 Uiso 1 1 calc R U . . .
H11M H 0.6982 0.3646 0.7566 0.044 Uiso 1 1 calc R U . . .
O103 O 0.64536(9) 0.41836(13) 0.73556(14) 0.0362(7) Uani 1 1 d . . . . .
C118 C 0.63290(15) 0.4910(2) 0.7370(2) 0.0445(11) Uani 1 1 d . . . . .
H11N H 0.6535 0.5206 0.7147 0.053 Uiso 1 1 calc R U . . .
H11O H 0.6323 0.5071 0.7843 0.053 Uiso 1 1 calc R U . . .
C119 C 0.59047(14) 0.5001(2) 0.7020(2) 0.0404(10) Uani 1 1 d . . . . .
H11P H 0.5697 0.4716 0.7249 0.049 Uiso 1 1 calc R U . . .
H11Q H 0.5819 0.5506 0.7034 0.049 Uiso 1 1 calc R U . . .
O104 O 0.59182(9) 0.47751(14) 0.63405(14) 0.0376(7) Uani 1 1 d . . . . .
C120 C 0.55709(13) 0.5028(2) 0.5914(2) 0.0369(10) Uani 1 1 d . . . . .
H12A H 0.5582 0.5552 0.5878 0.044 Uiso 1 1 calc R U . . .
H12B H 0.5303 0.4895 0.6104 0.044 Uiso 1 1 calc R U . . .
C121 C 0.55982(14) 0.4699(2) 0.5238(2) 0.0398(10) Uani 1 1 d . . . . .
H12C H 0.5394 0.4932 0.4913 0.048 Uiso 1 1 calc R U . . .
H12D H 0.5883 0.4776 0.5083 0.048 Uiso 1 1 calc R U . . .
N104 N 0.55105(11) 0.39343(16) 0.52533(16) 0.0333(8) Uani 1 1 d . . . . .
C122 C 0.58083(13) 0.3521(2) 0.51396(18) 0.0320(9) Uani 1 1 d . . . . .
H12E H 0.6072 0.3722 0.5054 0.038 Uiso 1 1 calc R U . . .
C123 C 0.58305(13) 0.06121(19) 0.85253(18) 0.0294(9) Uani 1 1 d . . . . .
H12F H 0.5630 0.0244 0.8447 0.035 Uiso 1 1 calc R U . . .
N105 N 0.62091(11) 0.04435(16) 0.86541(17) 0.0354(8) Uani 1 1 d . . . . .
C124 C 0.63062(14) -0.0317(2) 0.8679(2) 0.0430(11) Uani 1 1 d . . . . .
H12G H 0.6071 -0.0585 0.8450 0.052 Uiso 1 1 calc R U . . .
H12H H 0.6336 -0.0474 0.9154 0.052 Uiso 1 1 calc R U . . .
C125 C 0.67041(14) -0.0479(2) 0.8348(2) 0.0428(10) Uani 1 1 d . . . . .
H12I H 0.6937 -0.0206 0.8576 0.051 Uiso 1 1 calc R U . . .
H12J H 0.6770 -0.0990 0.8407 0.051 Uiso 1 1 calc R U . . .
O105 O 0.66828(10) -0.03173(15) 0.76536(15) 0.0457(8) Uani 1 1 d . . . . .
C126 C 0.64725(15) -0.0835(2) 0.7232(2) 0.0432(11) Uani 1 1 d . . . . .
H12K H 0.6182 -0.0900 0.7366 0.052 Uiso 1 1 calc R U . . .
H12L H 0.6620 -0.1296 0.7282 0.052 Uiso 1 1 calc R U . . .
C127 C 0.64643(17) -0.0594(3) 0.6514(3) 0.0589(13) Uani 1 1 d . . . . .
H12M H 0.6338 -0.0971 0.6219 0.071 Uiso 1 1 calc R U . . .
H12N H 0.6286 -0.0166 0.6456 0.071 Uiso 1 1 calc R U . . .
O106 O 0.68613(10) -0.04427(16) 0.63249(15) 0.0465(8) Uani 1 1 d . . . . .
C128 C 0.69298(15) -0.0525(2) 0.5635(2) 0.0455(11) Uani 1 1 d . . . . .
H12O H 0.6709 -0.0835 0.5422 0.055 Uiso 1 1 calc R U . . .
H12P H 0.7203 -0.0761 0.5593 0.055 Uiso 1 1 calc R U . . .
C129 C 0.69274(15) 0.0179(2) 0.5265(2) 0.0462(11) Uani 1 1 d . . . . .
H12Q H 0.7130 0.0505 0.5502 0.055 Uiso 1 1 calc R U . . .
H12R H 0.7019 0.0101 0.4807 0.055 Uiso 1 1 calc R U . . .
N106 N 0.65135(12) 0.05073(19) 0.52181(18) 0.0420(9) Uani 1 1 d . . . . .
C130 C 0.65023(14) 0.1181(2) 0.52188(19) 0.0364(10) Uani 1 1 d . . . . .
H13C H 0.6760 0.1433 0.5259 0.044 Uiso 1 1 calc R U . . .
C131 C 0.53556(13) 0.1666(2) 0.50813(18) 0.0323(9) Uani 1 1 d . . . . .
C132 C 0.53821(13) 0.2407(2) 0.50937(17) 0.0302(9) Uani 1 1 d . . . . .
H13D H 0.5133 0.2683 0.5075 0.036 Uiso 1 1 calc R U . . .
C133 C 0.57680(13) 0.2743(2) 0.51327(17) 0.0296(9) Uani 1 1 d . . . . .
C134 C 0.61330(13) 0.2331(2) 0.51602(18) 0.0328(9) Uani 1 1 d . . . . .
H13E H 0.6399 0.2559 0.5179 0.039 Uiso 1 1 calc R U . . .
C135 C 0.61125(13) 0.1588(2) 0.51611(18) 0.0337(9) Uani 1 1 d . . . . .
C136 C 0.57204(13) 0.1265(2) 0.51117(18) 0.0335(9) Uani 1 1 d . . . . .
H13F H 0.5702 0.0762 0.5099 0.040 Uiso 1 1 calc R U . . .
N107 N 0.70396(11) 0.15639(18) 0.68314(18) 0.0378(8) Uani 1 1 d . . . . .
C137 C 0.69604(13) 0.2243(2) 0.6652(2) 0.0373(10) Uani 1 1 d . . . . .
H13A H 0.7182 0.2534 0.6516 0.045 Uiso 1 1 calc R U . . .
C138 C 0.65664(12) 0.2515(2) 0.66637(19) 0.0306(9) Uani 1 1 d . . . . .
H13B H 0.6516 0.2997 0.6546 0.037 Uiso 1 1 calc R U . . .
C139 C 0.62347(12) 0.20853(18) 0.68495(17) 0.0254(8) Uani 1 1 d . . . . .
C140 C 0.63308(12) 0.13894(19) 0.70456(18) 0.0295(9) Uani 1 1 d . . . . .
H14A H 0.6116 0.1085 0.7184 0.035 Uiso 1 1 calc R U . . .
C141 C 0.67328(13) 0.1145(2) 0.7039(2) 0.0342(9) Uani 1 1 d . . . . .
H14B H 0.6797 0.0674 0.7183 0.041 Uiso 1 1 calc R U . . .
N108 N 0.49834(10) 0.28385(15) 0.67089(15) 0.0263(7) Uani 1 1 d . . . . .
C142 C 0.53068(12) 0.33034(19) 0.67667(18) 0.0276(8) Uani 1 1 d . . . . .
H14C H 0.5250 0.3798 0.6768 0.033 Uiso 1 1 calc R U . . .
C143 C 0.57110(12) 0.30776(18) 0.68224(17) 0.0258(8) Uani 1 1 d . . . . .
H14D H 0.5933 0.3412 0.6866 0.031 Uiso 1 1 calc R U . . .
C144 C 0.57989(12) 0.23497(19) 0.68158(17) 0.0249(8) Uani 1 1 d . . . . .
C145 C 0.54625(12) 0.18835(19) 0.67570(18) 0.0262(8) Uani 1 1 d . . . . .
H14E H 0.5512 0.1387 0.6752 0.031 Uiso 1 1 calc R U . . .
C146 C 0.50588(12) 0.21327(19) 0.67060(18) 0.0277(8) Uani 1 1 d . . . . .
H14F H 0.4831 0.1808 0.6669 0.033 Uiso 1 1 calc R U . . .
C147 C 0.45481(12) 0.3102(2) 0.6608(2) 0.0323(9) Uani 1 1 d . . . . .
H14G H 0.4512 0.3522 0.6897 0.039 Uiso 1 1 calc R U . . .
H14H H 0.4351 0.2729 0.6739 0.039 Uiso 1 1 calc R U . . .
C149 C 0.74708(14) 0.1276(3) 0.6843(3) 0.0553(13) Uani 1 1 d . . . . .
H14I H 0.7634 0.1537 0.6518 0.066 Uiso 1 1 calc R U . . .
H14J H 0.7462 0.0769 0.6712 0.066 Uiso 1 1 calc R U . . .
C148 C 0.76788(15) 0.1352(3) 0.7539(3) 0.0602(14) Uani 1 1 d . . . . .
H14K H 0.7508 0.1111 0.7867 0.072 Uiso 1 1 calc R U . . .
H14L H 0.7959 0.1126 0.7558 0.072 Uiso 1 1 calc R U . . .
O107 O 0.77204(10) 0.20839(18) 0.7704(2) 0.0590(9) Uani 1 1 d . . . . .
H107 H 0.7538 0.2197 0.7969 0.089 Uiso 1 1 calc R U . . .
C150 C 0.44485(13) 0.3302(2) 0.5878(2) 0.0338(9) Uani 1 1 d . . . . .
H15A H 0.4522 0.2902 0.5586 0.041 Uiso 1 1 calc R U . . .
H15B H 0.4144 0.3392 0.5800 0.041 Uiso 1 1 calc R U . . .
O108 O 0.46762(9) 0.39217(14) 0.57042(15) 0.0388(7) Uani 1 1 d . . . . .
H108 H 0.4903 0.3800 0.5548 0.058 Uiso 1 1 calc R U . . .
P1 P 0.51570(3) -0.01563(5) 0.67958(5) 0.0326(3) Uani 1 1 d . . . . .
F1 F 0.55988(7) 0.01840(11) 0.70483(12) 0.0384(6) Uani 1 1 d . . . . .
F2 F 0.49229(7) 0.05383(11) 0.70294(12) 0.0401(6) Uani 1 1 d . . . . .
F3 F 0.51981(9) 0.01928(15) 0.60810(12) 0.0583(7) Uani 1 1 d . . . . .
F4 F 0.53946(9) -0.08489(13) 0.65595(18) 0.0665(9) Uani 1 1 d . . . . .
F5 F 0.51230(9) -0.04939(17) 0.75205(16) 0.0731(10) Uani 1 1 d . . . . .
F6 F 0.47152(8) -0.04923(13) 0.65605(17) 0.0653(9) Uani 1 1 d . . . . .
P2 P 0.29867(4) 0.30190(8) 0.49574(6) 0.0538(3) Uani 1 1 d D U . . .
F7 F 0.29037(18) 0.2862(3) 0.57195(19) 0.0806(16) Uani 0.8 1 d D U P D 1
F8 F 0.25093(10) 0.2895(3) 0.47450(18) 0.0715(11) Uani 0.8 1 d D U P D 1
F9 F 0.28653(17) 0.3836(2) 0.5118(3) 0.0999(16) Uani 0.8 1 d D U P D 1
F10 F 0.34563(11) 0.3220(3) 0.5199(2) 0.0770(12) Uani 0.8 1 d D U P D 1
F11 F 0.31164(16) 0.2249(2) 0.4837(3) 0.0919(16) Uani 0.8 1 d D U P D 1
F12 F 0.30656(19) 0.3240(4) 0.4216(2) 0.097(2) Uani 0.8 1 d D U P D 1
F7' F 0.2848(5) 0.2600(8) 0.5587(6) 0.074(5) Uani 0.2 1 d D U P D 2
F8' F 0.2702(5) 0.2486(7) 0.4493(7) 0.099(4) Uani 0.2 1 d D U P D 2
F9' F 0.2607(4) 0.3542(8) 0.4956(8) 0.087(4) Uani 0.2 1 d D U P D 2
F10' F 0.3281(5) 0.3509(7) 0.5393(7) 0.094(4) Uani 0.2 1 d D U P D 2
F11' F 0.3362(4) 0.2466(7) 0.4897(7) 0.081(4) Uani 0.2 1 d D U P D 2
F12' F 0.3123(5) 0.3397(8) 0.4294(6) 0.050(4) Uani 0.2 1 d D U P D 2
P3 P 0.80085(5) 0.17390(7) 0.50245(7) 0.0588(4) Uani 1 1 d . U . . .
F13 F 0.75552(11) 0.1966(2) 0.5232(2) 0.0913(11) Uani 1 1 d . U . . .
F14 F 0.7961(4) 0.1926(6) 0.4297(5) 0.108(3) Uani 0.5 1 d . U P E 1
F15 F 0.7896(3) 0.0917(4) 0.4893(4) 0.069(2) Uani 0.5 1 d . U P E 1
F16 F 0.8170(2) 0.1478(4) 0.5801(4) 0.0695(18) Uani 0.5 1 d . U P E 1
F17 F 0.8221(3) 0.2465(4) 0.5206(6) 0.100(3) Uani 0.5 1 d . U P E 1
F14' F 0.7754(3) 0.1585(5) 0.4305(5) 0.097(3) Uani 0.5 1 d . U P E 2
F15' F 0.7887(3) 0.1019(5) 0.5316(5) 0.089(2) Uani 0.5 1 d . U P E 2
F16' F 0.8169(3) 0.1978(6) 0.5721(4) 0.096(2) Uani 0.5 1 d . U P E 2
F17' F 0.8042(3) 0.2552(4) 0.4759(5) 0.077(2) Uani 0.5 1 d . U P E 2
F18 F 0.84565(12) 0.1496(2) 0.4816(2) 0.0983(12) Uani 1 1 d . U . . .
P4 P -0.00140(6) 0.48960(7) 0.68209(7) 0.0691(5) Uani 1 1 d . . . . .
F19 F 0.02019(16) 0.4451(2) 0.62819(18) 0.1102(15) Uani 1 1 d . . . . .
F20 F -0.02596(17) 0.5350(2) 0.7334(2) 0.1225(18) Uani 1 1 d . . . . .
F21 F 0.02500(15) 0.55643(19) 0.6667(3) 0.1159(15) Uani 1 1 d . . . . .
F22 F 0.03302(18) 0.4645(2) 0.7358(2) 0.1244(18) Uani 1 1 d . . . . .
F23 F -0.03619(16) 0.5165(2) 0.6275(2) 0.1157(15) Uani 1 1 d . . . . .
F24 F -0.02717(19) 0.4237(2) 0.7027(3) 0.144(2) Uani 1 1 d . . . . .
N1S N 0.2764(2) 0.0446(3) 0.6265(3) 0.0887(17) Uani 1 1 d D . . . .
C1S C 0.25607(19) 0.0871(3) 0.6020(3) 0.0648(15) Uani 1 1 d D . . . .
C2S C 0.2297(2) 0.1431(4) 0.5706(3) 0.0823(19) Uani 1 1 d D . . . .
H2S1 H 0.2004 0.1276 0.5674 0.123 Uiso 1 1 calc R U . . .
H2S2 H 0.2387 0.1528 0.5255 0.123 Uiso 1 1 calc R U . . .
H2S3 H 0.2325 0.1863 0.5979 0.123 Uiso 1 1 calc R U . . .
O1W O 0.1304(2) 0.5067(3) 0.6510(2) 0.125(2) Uani 1 1 d . . . . .
N2S N 0.69838(19) 0.3658(3) 0.5779(3) 0.0681(17) Uani 0.8 1 d D . P F 1
C3S C 0.6941(3) 0.4247(6) 0.5726(5) 0.109(4) Uani 0.8 1 d D . P F 1
C4S C 0.6833(3) 0.4937(6) 0.5547(8) 0.137(5) Uani 0.8 1 d D . P F 1
O3W O 0.6720(8) 0.4107(13) 0.5956(12) 0.080(6) Uiso 0.2 1 d . . P G 2
O2W O 0.70525(15) 0.2080(3) 0.8393(3) 0.0415(12) Uiso 0.6 1 d . . P H 1
N3S N 0.7186(3) 0.2321(5) 0.8787(5) 0.053(3) Uiso 0.4 1 d D . P I 2
C5S C 0.7127(3) 0.1787(4) 0.9059(4) 0.027(2) Uiso 0.4 1 d D . P I 2
C6S C 0.6957(4) 0.1149(6) 0.9356(7) 0.058(3) Uiso 0.4 1 d D . P I 2
O1S O -0.02462(13) 0.0981(2) 0.5770(2) 0.0794(12) Uiso 1 1 d . . . . .
C7S C -0.0426(3) 0.0437(6) 0.6104(6) 0.142(4) Uiso 1 1 d . . . . .

loop_
_atom_site_aniso_label
_atom_site_aniso_U_11
_atom_site_aniso_U_22
_atom_site_aniso_U_33
_atom_site_aniso_U_23
_atom_site_aniso_U_13
_atom_site_aniso_U_12
C1 0.058(3) 0.071(3) 0.023(2) 0.000(2) 0.004(2) 0.016(3)
C2 0.070(3) 0.066(3) 0.022(2) 0.003(2) 0.000(2) 0.029(3)
C3 0.074(4) 0.057(3) 0.020(2) -0.002(2) -0.001(2) 0.022(3)
C4 0.069(3) 0.052(3) 0.020(2) -0.0023(19) 0.002(2) 0.010(2)
C5 0.062(3) 0.050(3) 0.025(2) -0.0011(19) 0.006(2) 0.014(2)
C6 0.061(3) 0.049(3) 0.033(2) -0.001(2) 0.004(2) 0.011(2)
C7 0.057(3) 0.081(4) 0.036(3) -0.004(3) 0.003(2) 0.015(3)
N1 0.061(3) 0.077(4) 0.072(3) 0.003(3) 0.016(2) 0.005(3)
C8 0.064(4) 0.099(5) 0.075(4) -0.006(4) 0.016(3) 0.003(3)
C9 0.068(4) 0.084(4) 0.076(4) -0.028(3) 0.022(3) -0.011(3)
O1 0.114(3) 0.045(2) 0.072(3) -0.0101(19) 0.020(2) -0.003(2)
C10 0.115(5) 0.050(3) 0.092(4) -0.009(3) 0.006(4) 0.003(3)
C11 0.094(5) 0.047(4) 0.081(5) 0.011(4) -0.005(4) -0.020(4)
C11' 0.101(6) 0.057(5) 0.083(6) 0.006(5) -0.002(6) -0.006(5)
O2 0.119(3) 0.063(2) 0.067(3) 0.010(2) -0.013(2) -0.039(2)
C12 0.067(4) 0.050(3) 0.073(4) 0.013(3) -0.001(3) -0.014(3)
C13 0.067(3) 0.044(3) 0.061(3) 0.015(2) -0.006(3) -0.004(2)
N2 0.055(3) 0.039(2) 0.049(2) 0.0095(17) -0.0059(19) 0.0009(19)
C14 0.046(3) 0.041(3) 0.037(2) 0.0088(19) 0.000(2) 0.008(2)
C15 0.096(4) 0.060(3) 0.025(2) 0.004(2) 0.003(2) 0.029(3)
N3 0.118(4) 0.068(3) 0.044(3) 0.006(2) 0.005(3) 0.045(3)
C16 0.156(7) 0.064(4) 0.049(3) 0.015(3) 0.017(4) 0.056(4)
C17 0.173(8) 0.068(4) 0.057(4) 0.009(3) 0.011(4) 0.063(5)
O3 0.115(3) 0.0419(19) 0.045(2) -0.0003(16) -0.004(2) 0.031(2)
C18 0.138(6) 0.041(3) 0.061(4) 0.000(3) 0.024(4) 0.016(3)
C19 0.136(6) 0.046(3) 0.081(4) 0.011(3) 0.035(4) 0.042(4)
O4 0.109(3) 0.047(2) 0.058(2) 0.0046(17) 0.003(2) 0.037(2)
C20 0.065(4) 0.067(4) 0.090(5) -0.001(3) -0.010(3) 0.029(3)
C21 0.054(3) 0.052(3) 0.085(4) 0.002(3) 0.012(3) 0.020(3)
N4 0.051(3) 0.053(2) 0.053(2) 0.0037(19) 0.010(2) 0.012(2)
C22 0.055(3) 0.041(2) 0.031(2) 0.0007(19) 0.004(2) 0.008(2)
C23 0.060(3) 0.043(3) 0.040(3) 0.000(2) 0.007(2) 0.011(2)
N5 0.057(3) 0.052(2) 0.043(2) -0.0024(18) 0.0061(19) 0.009(2)
C24 0.061(3) 0.062(3) 0.053(3) -0.002(3) 0.010(3) 0.012(3)
C25 0.058(3) 0.068(4) 0.070(4) 0.001(3) 0.022(3) 0.010(3)
O5 0.0416(19) 0.071(2) 0.054(2) -0.0003(17) 0.0093(15) 0.0028(16)
C26 0.039(3) 0.092(4) 0.072(4) 0.001(3) 0.008(3) 0.001(3)
C27 0.040(3) 0.080(4) 0.073(4) -0.003(3) 0.001(3) 0.009(3)
O6 0.0431(18) 0.059(2) 0.057(2) -0.0023(16) 0.0033(15) 0.0036(16)
C28 0.050(3) 0.067(3) 0.058(3) 0.002(3) -0.011(2) -0.003(3)
C29 0.054(3) 0.059(3) 0.057(3) -0.011(3) 0.001(2) -0.007(2)
N6 0.052(2) 0.050(2) 0.040(2) -0.0049(18) 0.0025(18) -0.001(2)
C30 0.055(3) 0.044(3) 0.035(2) -0.005(2) 0.006(2) 0.001(2)
C31 0.047(3) 0.041(2) 0.023(2) 0.0061(17) 0.0004(18) 0.002(2)
C32 0.045(3) 0.046(3) 0.024(2) 0.0037(18) 0.0025(18) 0.005(2)
C33 0.052(3) 0.042(3) 0.021(2) -0.0018(17) 0.0025(18) 0.005(2)
C34 0.058(3) 0.034(2) 0.021(2) 0.0016(17) 0.0031(18) 0.008(2)
C35 0.053(3) 0.037(2) 0.021(2) 0.0002(17) 0.0041(18) -0.001(2)
C36 0.047(3) 0.045(3) 0.025(2) 0.0034(18) 0.0004(18) 0.010(2)
N7 0.056(2) 0.037(2) 0.034(2) -0.0044(16) -0.0007(17) -0.0002(18)
C37 0.050(3) 0.037(2) 0.038(2) 0.0003(19) 0.003(2) 0.009(2)
C38 0.050(3) 0.034(2) 0.030(2) 0.0007(17) 0.0016(19) 0.010(2)
C39 0.049(3) 0.038(2) 0.0188(19) 0.0024(16) 0.0038(17) 0.0111(19)
C40 0.061(3) 0.036(2) 0.028(2) 0.0025(18) 0.008(2) 0.014(2)
C41 0.069(3) 0.032(2) 0.034(2) -0.0007(18) 0.006(2) 0.004(2)
N8 0.046(2) 0.050(2) 0.0313(19) 0.0024(16) -0.0022(16) 0.0060(18)
C42 0.053(3) 0.039(2) 0.036(2) 0.0024(19) 0.004(2) 0.012(2)
C43 0.043(3) 0.042(3) 0.032(2) 0.0019(19) 0.0042(19) 0.012(2)
C44 0.051(3) 0.036(2) 0.0197(19) 0.0004(17) 0.0026(17) 0.016(2)
C45 0.051(3) 0.043(3) 0.032(2) 0.0047(19) 0.0032(19) 0.011(2)
C46 0.055(3) 0.052(3) 0.029(2) 0.006(2) 0.002(2) 0.022(2)
C47 0.063(3) 0.047(3) 0.055(3) -0.005(2) -0.002(2) -0.008(2)
C48 0.063(3) 0.055(3) 0.066(3) -0.005(3) 0.016(3) -0.010(3)
O7 0.100(3) 0.071(3) 0.065(3) 0.022(2) 0.022(2) 0.016(2)
C49 0.045(3) 0.057(3) 0.052(3) 0.001(2) -0.006(2) 0.004(2)
C50 0.045(3) 0.060(3) 0.056(3) 0.009(2) -0.001(2) -0.001(2)
O8 0.045(2) 0.070(2) 0.064(2) -0.0062(18) 0.0018(17) 0.0066(17)
C101 0.042(2) 0.0222(19) 0.0183(18) 0.0020(15) -0.0004(16) 0.0031(17)
C102 0.046(2) 0.0190(18) 0.0188(18) -0.0002(14) 0.0017(16) 0.0013(17)
C103 0.044(2) 0.0201(19) 0.0160(18) -0.0003(14) 0.0036(16) -0.0031(16)
C104 0.038(2) 0.025(2) 0.0173(18) 0.0030(15) 0.0006(15) 0.0000(16)
C105 0.042(2) 0.0194(18) 0.0175(18) -0.0005(14) 0.0005(16) 0.0002(16)
C106 0.041(2) 0.0205(19) 0.0217(19) 0.0009(15) 0.0009(16) -0.0037(16)
C107 0.046(2) 0.022(2) 0.028(2) 0.0009(16) -0.0007(17) 0.0031(18)
N101 0.041(2) 0.0309(19) 0.041(2) 0.0062(15) 0.0028(16) 0.0030(16)
C108 0.040(3) 0.057(3) 0.046(3) 0.008(2) 0.008(2) 0.007(2)
C109 0.037(2) 0.030(2) 0.061(3) 0.007(2) 0.002(2) -0.0010(18)
O101 0.0408(18) 0.078(2) 0.0410(18) 0.0028(16) 0.0025(14) 0.0018(16)
C110 0.049(3) 0.139(6) 0.062(4) -0.015(4) -0.003(3) 0.014(4)
C111 0.062(4) 0.042(3) 0.091(4) -0.011(3) -0.039(3) 0.015(2)
O102 0.050(2) 0.076(3) 0.073(2) -0.036(2) 0.0123(18) -0.0230(18)
C112 0.039(3) 0.042(3) 0.059(3) -0.001(2) -0.007(2) -0.008(2)
C113 0.045(3) 0.032(2) 0.046(3) -0.0074(19) -0.011(2) -0.0018(19)
N102 0.045(2) 0.0275(18) 0.0361(19) -0.0034(15) -0.0040(16) 0.0011(16)
C114 0.056(3) 0.025(2) 0.0202(19) -0.0044(16) -0.0067(18) -0.0026(19)
C115 0.042(3) 0.0219(19) 0.0212(19) 0.0002(15) 0.0024(16) 0.0003(17)
N103 0.044(2) 0.0262(17) 0.0314(18) 0.0011(14) 0.0026(15) -0.0060(15)
C116 0.044(2) 0.034(2) 0.037(2) -0.0024(18) 0.0015(19) -0.0085(19)
C117 0.041(2) 0.029(2) 0.041(2) -0.0003(18) 0.0009(19) -0.0079(18)
O103 0.0454(17) 0.0233(14) 0.0389(16) 0.0000(12) -0.0036(13) -0.0062(12)
C118 0.058(3) 0.019(2) 0.055(3) -0.0038(19) -0.003(2) -0.0065(19)
C119 0.049(3) 0.023(2) 0.048(3) -0.0067(19) 0.003(2) -0.0022(18)
O104 0.0418(16) 0.0259(14) 0.0449(17) -0.0008(12) 0.0010(13) 0.0030(12)
C120 0.042(2) 0.020(2) 0.049(3) 0.0047(18) 0.0033(19) 0.0029(17)
C121 0.049(3) 0.024(2) 0.046(3) 0.0105(18) 0.003(2) 0.0038(18)
N104 0.048(2) 0.0238(17) 0.0279(17) 0.0047(14) 0.0013(15) 0.0022(16)
C122 0.046(2) 0.028(2) 0.0208(19) 0.0050(16) 0.0012(17) -0.0028(19)
C123 0.043(3) 0.0194(19) 0.026(2) 0.0034(15) 0.0056(17) -0.0005(17)
N105 0.046(2) 0.0200(17) 0.041(2) 0.0074(14) 0.0039(16) 0.0016(15)
C124 0.052(3) 0.025(2) 0.053(3) 0.0131(19) 0.011(2) 0.0090(19)
C125 0.049(3) 0.033(2) 0.047(3) 0.0030(19) 0.007(2) 0.003(2)
O105 0.061(2) 0.0348(16) 0.0417(17) -0.0014(13) 0.0059(15) -0.0135(14)
C126 0.048(3) 0.026(2) 0.055(3) 0.0053(19) -0.001(2) -0.0050(19)
C127 0.060(3) 0.053(3) 0.063(3) -0.010(3) -0.002(3) -0.007(3)
O106 0.056(2) 0.0380(17) 0.0455(18) -0.0038(14) 0.0057(15) -0.0066(14)
C128 0.056(3) 0.036(2) 0.044(3) -0.007(2) 0.005(2) 0.013(2)
C129 0.051(3) 0.045(3) 0.044(3) 0.001(2) 0.011(2) 0.010(2)
N106 0.050(2) 0.039(2) 0.038(2) -0.0009(16) 0.0052(17) 0.0106(17)
C130 0.045(3) 0.037(2) 0.027(2) -0.0017(17) 0.0070(18) 0.0020(19)
C131 0.049(3) 0.029(2) 0.0184(19) -0.0015(16) 0.0012(17) 0.0029(18)
C132 0.048(2) 0.027(2) 0.0155(18) -0.0004(15) -0.0006(16) 0.0036(18)
C133 0.048(2) 0.026(2) 0.0153(18) 0.0005(15) 0.0038(16) 0.0025(18)
C134 0.048(2) 0.033(2) 0.0188(19) -0.0002(16) 0.0060(17) -0.0014(19)
C135 0.051(3) 0.034(2) 0.0174(19) 0.0023(16) 0.0057(17) 0.0080(19)
C136 0.052(3) 0.026(2) 0.023(2) -0.0024(16) 0.0031(18) 0.0003(19)
N107 0.037(2) 0.0319(19) 0.045(2) -0.0068(16) 0.0056(16) 0.0026(15)
C137 0.043(3) 0.030(2) 0.040(2) -0.0049(18) 0.0087(19) -0.0048(19)
C138 0.038(2) 0.0234(19) 0.030(2) -0.0009(16) 0.0006(17) -0.0031(17)
C139 0.037(2) 0.0206(19) 0.0178(18) -0.0018(14) -0.0012(15) 0.0006(16)
C140 0.039(2) 0.023(2) 0.025(2) 0.0003(15) 0.0009(17) -0.0018(17)
C141 0.045(3) 0.025(2) 0.033(2) -0.0014(17) 0.0010(18) 0.0046(18)
N108 0.0344(18) 0.0196(16) 0.0247(16) 0.0008(12) -0.0001(13) -0.0007(13)
C142 0.040(2) 0.0169(18) 0.026(2) -0.0002(15) 0.0002(16) -0.0018(16)
C143 0.037(2) 0.0169(18) 0.0228(19) 0.0004(14) -0.0013(16) -0.0057(16)
C144 0.037(2) 0.0227(19) 0.0151(17) 0.0016(14) -0.0007(15) -0.0016(16)
C145 0.038(2) 0.0172(18) 0.0229(19) 0.0031(14) -0.0006(16) 0.0003(16)
C146 0.040(2) 0.0188(19) 0.0237(19) 0.0013(15) -0.0008(16) -0.0052(16)
C147 0.033(2) 0.023(2) 0.040(2) -0.0030(17) 0.0016(18) 0.0012(16)
C149 0.040(3) 0.046(3) 0.081(4) -0.013(3) 0.011(3) 0.009(2)
C148 0.036(3) 0.047(3) 0.097(4) -0.007(3) -0.008(3) 0.007(2)
O107 0.043(2) 0.048(2) 0.085(3) -0.0151(18) 0.0002(17) -0.0017(15)
C150 0.038(2) 0.022(2) 0.040(2) -0.0003(17) -0.0044(18) 0.0016(17)
O108 0.0458(18) 0.0226(14) 0.0479(18) 0.0058(12) 0.0020(14) 0.0040(12)
P1 0.0402(6) 0.0162(5) 0.0404(6) 0.0043(4) -0.0038(5) -0.0036(4)
F1 0.0389(13) 0.0271(12) 0.0485(14) -0.0014(10) -0.0020(11) -0.0043(10)
F2 0.0436(14) 0.0246(12) 0.0522(15) -0.0037(10) 0.0043(11) 0.0004(10)
F3 0.084(2) 0.0612(18) 0.0297(14) 0.0043(12) 0.0008(13) 0.0073(15)
F4 0.0562(17) 0.0217(13) 0.119(3) -0.0187(14) -0.0098(17) 0.0044(12)
F5 0.0602(18) 0.085(2) 0.074(2) 0.0569(18) 0.0032(15) -0.0042(16)
F6 0.0471(16) 0.0236(13) 0.121(3) -0.0051(14) -0.0263(16) -0.0064(11)
P2 0.0498(8) 0.0672(9) 0.0431(7) 0.0046(6) -0.0061(6) 0.0145(6)
F7 0.085(3) 0.110(4) 0.044(2) 0.001(2) -0.008(2) 0.006(3)
F8 0.045(2) 0.120(4) 0.048(2) -0.001(2) -0.0057(16) 0.015(2)
F9 0.098(4) 0.071(3) 0.130(4) -0.008(3) 0.001(3) 0.023(3)
F10 0.062(3) 0.101(3) 0.067(3) -0.006(2) -0.010(2) -0.005(2)
F11 0.096(3) 0.064(3) 0.111(4) -0.039(3) -0.029(3) 0.026(2)
F12 0.066(3) 0.176(6) 0.049(3) 0.022(3) 0.006(2) 0.028(4)
F7' 0.061(8) 0.097(10) 0.064(8) 0.039(8) -0.002(7) -0.007(8)
F8' 0.096(8) 0.109(8) 0.084(8) 0.008(7) -0.048(7) -0.001(7)
F9' 0.060(8) 0.104(9) 0.095(9) 0.023(8) 0.004(7) 0.030(7)
F10' 0.102(8) 0.097(8) 0.081(8) -0.018(7) -0.021(8) -0.011(7)
F11' 0.090(8) 0.088(9) 0.064(8) 0.021(7) 0.002(7) 0.031(8)
F12' 0.049(9) 0.047(7) 0.052(8) 0.012(6) -0.015(7) -0.004(6)
P3 0.0737(10) 0.0466(8) 0.0573(8) -0.0001(6) 0.0135(7) -0.0113(7)
F13 0.077(2) 0.091(3) 0.108(3) 0.023(2) 0.020(2) 0.0134(19)
F14 0.153(8) 0.108(7) 0.065(4) 0.034(5) 0.019(5) 0.019(6)
F15 0.070(4) 0.049(4) 0.087(5) -0.007(4) -0.006(4) -0.013(3)
F16 0.074(4) 0.075(4) 0.061(4) 0.001(4) 0.017(3) 0.011(4)
F17 0.141(7) 0.044(4) 0.121(6) -0.031(4) 0.057(6) -0.026(4)
F14' 0.106(6) 0.106(6) 0.074(5) -0.032(5) -0.027(4) -0.006(5)
F15' 0.078(5) 0.058(4) 0.132(7) 0.029(5) 0.011(6) 0.007(4)
F16' 0.097(5) 0.114(6) 0.074(5) -0.008(5) -0.017(4) -0.017(5)
F17' 0.085(5) 0.050(4) 0.097(5) 0.014(4) 0.024(4) -0.008(3)
F18 0.093(3) 0.086(3) 0.121(3) -0.026(2) 0.051(2) -0.011(2)
P4 0.1262(14) 0.0325(7) 0.0522(8) 0.0094(6) 0.0329(9) 0.0260(8)
F19 0.181(4) 0.088(3) 0.065(2) -0.015(2) 0.036(3) 0.043(3)
F20 0.205(5) 0.086(3) 0.084(3) 0.007(2) 0.068(3) 0.056(3)
F21 0.146(4) 0.049(2) 0.155(4) 0.025(2) 0.029(3) 0.008(2)
F22 0.197(5) 0.109(3) 0.067(2) 0.030(2) 0.004(3) 0.056(3)
F23 0.146(4) 0.111(3) 0.089(3) 0.002(2) 0.003(3) 0.044(3)
F24 0.193(5) 0.057(2) 0.192(5) 0.014(3) 0.086(4) 0.006(3)
N1S 0.135(5) 0.068(3) 0.064(3) 0.001(3) 0.012(3) 0.034(4)
C1S 0.083(4) 0.062(4) 0.051(3) -0.007(3) 0.015(3) 0.010(3)
C2S 0.090(5) 0.086(5) 0.072(4) -0.003(3) 0.010(3) 0.027(4)
O1W 0.198(6) 0.116(4) 0.061(3) -0.003(3) 0.015(3) 0.062(4)
N2S 0.068(4) 0.051(3) 0.088(4) 0.024(3) 0.026(3) -0.009(3)
C3S 0.042(5) 0.166(12) 0.120(8) 0.069(8) 0.024(5) -0.019(6)
C4S 0.093(8) 0.090(8) 0.230(15) 0.027(9) 0.021(8) -0.010(6)

loop_
_atom_type_symbol
_atom_type_description
_atom_type_scat_dispersion_real
_atom_type_scat_dispersion_imag
_atom_type_scat_source
C C 0.0040 0.0020 'XDISP Program in WinGX L.Kissel & R.H.Pratt Acta Cryst A46 170 1990'
H H 0.0000 0.0000 'XDISP Program in WinGX L.Kissel & R.H.Pratt Acta Cryst A46 170 1990'
N N 0.0076 0.0040 'XDISP Program in WinGX L.Kissel & R.H.Pratt Acta Cryst A46 170 1990'
O O 0.0132 0.0074 'XDISP Program in WinGX L.Kissel & R.H.Pratt Acta Cryst A46 170 1990'
F F 0.0211 0.0125 'XDISP Program in WinGX L.Kissel & R.H.Pratt Acta Cryst A46 170 1990'
P P 0.1183 0.1134 'XDISP Program in WinGX L.Kissel & R.H.Pratt Acta Cryst A46 170 1990'

loop_
_geom_angle_atom_site_label_1
_geom_angle_atom_site_label_2
_geom_angle_atom_site_label_3
_geom_angle
C2 C1 C6 119.0(5)
C2 C1 C7 119.3(5)
C6 C1 C7 121.7(5)
C1 C2 C3 121.1(5)
C1 C2 H2A 119.5
C3 C2 H2A 119.5
C4 C3 C2 118.9(5)
C4 C3 C15 119.7(5)
C2 C3 C15 121.3(5)
C3 C4 C5 121.1(5)
C3 C4 H4A 119.4
C5 C4 H4A 119.4
C6 C5 C4 119.3(4)
C6 C5 C23 119.6(4)
C4 C5 C23 121.0(5)
C5 C6 C1 120.7(5)
C5 C6 H6A 119.7
C1 C6 H6A 119.7
N1 C7 C1 124.0(5)
N1 C7 H7A 118.0
C1 C7 H7A 118.0
C7 N1 C8 118.4(5)
N1 C8 C9 111.9(5)
N1 C8 H8A 109.2
C9 C8 H8A 109.2
N1 C8 H8B 109.2
C9 C8 H8B 109.2
H8A C8 H8B 107.9
O1 C9 C8 111.6(5)
O1 C9 H9A 109.3
C8 C9 H9A 109.3
O1 C9 H9B 109.3
C8 C9 H9B 109.3
H9A C9 H9B 108.0
C9 O1 C10 111.0(5)
O1 C10 C11 109.4(6)
O1 C10 C11' 114.2(8)
O1 C10 H10C 108.7
C11' C10 H10C 108.7
O1 C10 H10D 108.7
C11' C10 H10D 108.7
H10C C10 H10D 107.6
O1 C10 H10A 109.8
C11 C10 H10A 109.8
O1 C10 H10B 109.8
C11 C10 H10B 109.8
H10A C10 H10B 108.2
O2 C11 C10 111.1(6)
O2 C11 H11A 109.4
C10 C11 H11A 109.4
O2 C11 H11B 109.4
C10 C11 H11B 109.4
H11A C11 H11B 108.0
O2 C11' C10 113.9(9)
O2 C11' H11C 108.8
C10 C11' H11C 108.8
O2 C11' H11D 108.8
C10 C11' H11D 108.8
H11C C11' H11D 107.7
C11' O2 C12 128.6(8)
C11 O2 C12 115.0(5)
O2 C12 C13 111.9(4)
O2 C12 H12S 109.2
C13 C12 H12S 109.2
O2 C12 H12T 109.2
C13 C12 H12T 109.2
H12S C12 H12T 107.9
N2 C13 C12 112.1(4)
N2 C13 H13G 109.2
C12 C13 H13G 109.2
N2 C13 H13H 109.2
C12 C13 H13H 109.2
H13G C13 H13H 107.9
C14 N2 C13 117.7(4)
N2 C14 C31 122.0(4)
N2 C14 H14M 119.0
C31 C14 H14M 119.0
N3 C15 C3 120.7(6)
N3 C15 H15C 119.7
C3 C15 H15C 119.7
C15 N3 C16 116.3(6)
N3 C16 C17 109.2(6)
N3 C16 H16A 109.8
C17 C16 H16A 109.8
N3 C16 H16B 109.8
C17 C16 H16B 109.8
H16A C16 H16B 108.3
O3 C17 C16 107.7(5)
O3 C17 H17A 110.2
C16 C17 H17A 110.2
O3 C17 H17B 110.2
C16 C17 H17B 110.2
H17A C17 H17B 108.5
C18 O3 C17 114.7(4)
O3 C18 C19 113.6(6)
O3 C18 H18A 108.8
C19 C18 H18A 108.8
O3 C18 H18B 108.8
C19 C18 H18B 108.8
H18A C18 H18B 107.7
O4 C19 C18 109.8(5)
O4 C19 H19A 109.7
C18 C19 H19A 109.7
O4 C19 H19B 109.7
C18 C19 H19B 109.7
H19A C19 H19B 108.2
C20 O4 C19 113.5(4)
O4 C20 C21 111.0(5)
O4 C20 H20A 109.4
C21 C20 H20A 109.4
O4 C20 H20B 109.4
C21 C20 H20B 109.4
H20A C20 H20B 108.0
N4 C21 C20 108.4(4)
N4 C21 H21A 110.0
C20 C21 H21A 110.0
N4 C21 H21B 110.0
C20 C21 H21B 110.0
H21A C21 H21B 108.4
C22 N4 C21 115.9(4)
N4 C22 C33 122.7(4)
N4 C22 H22A 118.6
C33 C22 H22A 118.6
N5 C23 C5 122.5(4)
N5 C23 H23A 118.8
C5 C23 H23A 118.8
C23 N5 C24 116.3(4)
N5 C24 C25 111.5(4)
N5 C24 H24A 109.3
C25 C24 H24A 109.3
N5 C24 H24B 109.3
C25 C24 H24B 109.3
H24A C24 H24B 108.0
O5 C25 C24 110.3(4)
O5 C25 H25A 109.6
C24 C25 H25A 109.6
O5 C25 H25B 109.6
C24 C25 H25B 109.6
H25A C25 H25B 108.1
C25 O5 C26 111.6(4)
O5 C26 C27 109.9(4)
O5 C26 H26A 109.7
C27 C26 H26A 109.7
O5 C26 H26B 109.7
C27 C26 H26B 109.7
H26A C26 H26B 108.2
O6 C27 C26 112.0(5)
O6 C27 H27A 109.2
C26 C27 H27A 109.2
O6 C27 H27B 109.2
C26 C27 H27B 109.2
H27A C27 H27B 107.9
C27 O6 C28 109.0(4)
O6 C28 C29 110.5(4)
O6 C28 H28A 109.6
C29 C28 H28A 109.6
O6 C28 H28B 109.6
C29 C28 H28B 109.6
H28A C28 H28B 108.1
N6 C29 C28 112.2(4)
N6 C29 H29A 109.2
C28 C29 H29A 109.2
N6 C29 H29B 109.2
C28 C29 H29B 109.2
H29A C29 H29B 107.9
C30 N6 C29 118.0(4)
N6 C30 C35 123.7(4)
N6 C30 H30A 118.2
C35 C30 H30A 118.2
C36 C31 C32 119.4(4)
C36 C31 C14 120.0(4)
C32 C31 C14 120.5(4)
C33 C32 C31 120.7(4)
C33 C32 H32A 119.6
C31 C32 H32A 119.6
C32 C33 C34 119.2(4)
C32 C33 C22 121.4(4)
C34 C33 C22 119.4(4)
C35 C34 C33 121.7(4)
C35 C34 H34A 119.2
C33 C34 H34A 119.2
C34 C35 C36 118.1(4)
C34 C35 C30 119.1(4)
C36 C35 C30 122.8(4)
C31 C36 C35 120.8(4)
C31 C36 H36A 119.6
C35 C36 H36A 119.6
C41 N7 C37 119.8(4)
C41 N7 C47 120.3(4)
C37 N7 C47 119.7(4)
N7 C37 C38 120.5(4)
N7 C37 H37A 119.8
C38 C37 H37A 119.8
C37 C38 C39 120.9(4)
C37 C38 H38A 119.6
C39 C38 H38A 119.6
C38 C39 C40 116.8(4)
C38 C39 C44 121.6(4)
C40 C39 C44 121.6(4)
C41 C40 C39 120.3(4)
C41 C40 H40A 119.9
C39 C40 H40A 119.9
N7 C41 C40 121.7(4)
N7 C41 H41A 119.1
C40 C41 H41A 119.1
C46 N8 C42 119.9(4)
C46 N8 C49 119.9(4)
C42 N8 C49 119.9(4)
N8 C42 C43 120.9(4)
N8 C42 H42A 119.5
C43 C42 H42A 119.5
C42 C43 C44 120.5(4)
C42 C43 H43A 119.7
C44 C43 H43A 119.7
C43 C44 C45 117.1(4)
C43 C44 C39 121.7(4)
C45 C44 C39 121.2(4)
C46 C45 C44 120.2(4)
C46 C45 H45A 119.9
C44 C45 H45A 119.9
N8 C46 C45 121.3(4)
N8 C46 H46A 119.3
C45 C46 H46A 119.3
N7 C47 C48 109.2(4)
N7 C47 H47A 109.8
C48 C47 H47A 109.8
N7 C47 H47B 109.8
C48 C47 H47B 109.8
H47A C47 H47B 108.3
O7 C48 C47 107.5(4)
O7 C48 H48A 110.2
C47 C48 H48A 110.2
O7 C48 H48B 110.2
C47 C48 H48B 110.2
H48A C48 H48B 108.5
C48 O7 H7 109.5
N8 C49 C50 110.1(4)
N8 C49 H49A 109.6
C50 C49 H49A 109.6
N8 C49 H49B 109.6
C50 C49 H49B 109.6
H49A C49 H49B 108.2
O8 C50 C49 111.0(4)
O8 C50 H50A 109.4
C49 C50 H50A 109.4
O8 C50 H50B 109.4
C49 C50 H50B 109.4
H50A C50 H50B 108.0
C50 O8 H8 109.5
C102 C101 C106 118.2(4)
C102 C101 C107 118.5(3)
C106 C101 C107 123.2(3)
C103 C102 C101 121.8(3)
C103 C102 H10I 119.1
C101 C102 H10I 119.1
C102 C103 C104 119.1(3)
C102 C103 C115 117.9(3)
C104 C103 C115 123.0(4)
C103 C104 C105 120.1(4)
C103 C104 H10J 120.0
C105 C104 H10J 120.0
C106 C105 C104 119.6(3)
C106 C105 C123 119.5(3)
C104 C105 C123 120.9(4)
C105 C106 C101 121.3(3)
C105 C106 H10K 119.4
C101 C106 H10K 119.4
N101 C107 C101 123.9(4)
N101 C107 H10L 118.1
C101 C107 H10L 118.1
C107 N101 C108 116.2(4)
N101 C108 C109 111.8(4)
N101 C108 H10E 109.3
C109 C108 H10E 109.3
N101 C108 H10F 109.3
C109 C108 H10F 109.3
H10E C108 H10F 107.9
O101 C109 C108 108.7(4)
O101 C109 H10G 110.0
C108 C109 H10G 110.0
O101 C109 H10H 110.0
C108 C109 H10H 110.0
H10G C109 H10H 108.3
C109 O101 C110 116.3(4)
O101 C110 C111 114.2(5)
O101 C110 H11R 108.7
C111 C110 H11R 108.7
O101 C110 H11S 108.7
C111 C110 H11S 108.7
H11R C110 H11S 107.6
O102 C111 C110 118.2(5)
O102 C111 H11T 107.7
C110 C111 H11T 107.7
O102 C111 H11U 107.7
C110 C111 H11U 107.7
H11T C111 H11U 107.1
C111 O102 C112 115.9(4)
O102 C112 C113 112.6(4)
O102 C112 H11V 109.1
C113 C112 H11V 109.1
O102 C112 H11W 109.1
C113 C112 H11W 109.1
H11V C112 H11W 107.8
N102 C113 C112 111.4(3)
N102 C113 H11F 109.4
C112 C113 H11F 109.4
N102 C113 H11G 109.4
C112 C113 H11G 109.4
H11F C113 H11G 108.0
C114 N102 C113 117.1(3)
N102 C114 C131 121.7(4)
N102 C114 H11H 119.1
C131 C114 H11H 119.1
N103 C115 C103 124.4(4)
N103 C115 H11I 117.8
C103 C115 H11I 117.8
C115 N103 C116 117.6(3)
N103 C116 C117 109.6(3)
N103 C116 H11J 109.8
C117 C116 H11J 109.8
N103 C116 H11K 109.8
C117 C116 H11K 109.8
H11J C116 H11K 108.2
O103 C117 C116 111.4(3)
O103 C117 H11L 109.4
C116 C117 H11L 109.4
O103 C117 H11M 109.4
C116 C117 H11M 109.4
H11L C117 H11M 108.0
C118 O103 C117 112.8(3)
O103 C118 C119 110.3(3)
O103 C118 H11N 109.6
C119 C118 H11N 109.6
O103 C118 H11O 109.6
C119 C118 H11O 109.6
H11N C118 H11O 108.1
O104 C119 C118 109.0(4)
O104 C119 H11P 109.9
C118 C119 H11P 109.9
O104 C119 H11Q 109.9
C118 C119 H11Q 109.9
H11P C119 H11Q 108.3
C119 O104 C120 113.1(3)
O104 C120 C121 107.9(3)
O104 C120 H12A 110.1
C121 C120 H12A 110.1
O104 C120 H12B 110.1
C121 C120 H12B 110.1
H12A C120 H12B 108.4
N104 C121 C120 111.4(3)
N104 C121 H12C 109.3
C120 C121 H12C 109.3
N104 C121 H12D 109.3
C120 C121 H12D 109.3
H12C C121 H12D 108.0
C122 N104 C121 117.0(4)
N104 C122 C133 123.4(4)
N104 C122 H12E 118.3
C133 C122 H12E 118.3
N105 C123 C105 123.0(4)
N105 C123 H12F 118.5
C105 C123 H12F 118.5
C123 N105 C124 116.8(4)
N105 C124 C125 111.6(3)
N105 C124 H12G 109.3
C125 C124 H12G 109.3
N105 C124 H12H 109.3
C125 C124 H12H 109.3
H12G C124 H12H 108.0
O105 C125 C124 113.6(4)
O105 C125 H12I 108.9
C124 C125 H12I 108.9
O105 C125 H12J 108.9
C124 C125 H12J 108.9
H12I C125 H12J 107.7
C125 O105 C126 114.8(3)
O105 C126 C127 109.5(4)
O105 C126 H12K 109.8
C127 C126 H12K 109.8
O105 C126 H12L 109.8
C127 C126 H12L 109.8
H12K C126 H12L 108.2
O106 C127 C126 111.5(4)
O106 C127 H12M 109.3
C126 C127 H12M 109.3
O106 C127 H12N 109.3
C126 C127 H12N 109.3
H12M C127 H12N 108.0
C127 O106 C128 116.7(4)
O106 C128 C129 112.4(3)
O106 C128 H12O 109.1
C129 C128 H12O 109.1
O106 C128 H12P 109.1
C129 C128 H12P 109.1
H12O C128 H12P 107.9
N106 C129 C128 112.2(4)
N106 C129 H12Q 109.2
C128 C129 H12Q 109.2
N106 C129 H12R 109.2
C128 C129 H12R 109.2
H12Q C129 H12R 107.9
C130 N106 C129 116.7(4)
N106 C130 C135 123.3(4)
N106 C130 H13C 118.4
C135 C130 H13C 118.4
C136 C131 C132 119.5(4)
C136 C131 C114 120.4(4)
C132 C131 C114 120.1(4)
C133 C132 C131 120.7(4)
C133 C132 H13D 119.7
C131 C132 H13D 119.7
C132 C133 C134 119.1(4)
C132 C133 C122 122.2(4)
C134 C133 C122 118.7(4)
C133 C134 C135 121.0(4)
C133 C134 H13E 119.5
C135 C134 H13E 119.5
C136 C135 C134 118.6(4)
C136 C135 C130 122.4(4)
C134 C135 C130 119.0(4)
C131 C136 C135 121.0(4)
C131 C136 H13F 119.5
C135 C136 H13F 119.5
C141 N107 C137 120.7(4)
C141 N107 C149 118.5(4)
C137 N107 C149 120.7(4)
N107 C137 C138 120.7(4)
N107 C137 H13A 119.7
C138 C137 H13A 119.7
C137 C138 C139 120.3(4)
C137 C138 H13B 119.9
C139 C138 H13B 119.9
C140 C139 C138 117.3(4)
C140 C139 C144 121.2(3)
C138 C139 C144 121.4(3)
C141 C140 C139 120.2(4)
C141 C140 H14A 119.9
C139 C140 H14A 119.9
N107 C141 C140 120.7(4)
N107 C141 H14B 119.7
C140 C141 H14B 119.7
C146 N108 C142 120.1(3)
C146 N108 C147 119.7(3)
C142 N108 C147 120.0(3)
N108 C142 C143 121.4(3)
N108 C142 H14C 119.3
C143 C142 H14C 119.3
C142 C143 C144 119.8(3)
C142 C143 H14D 120.1
C144 C143 H14D 120.1
C145 C144 C143 117.8(3)
C145 C144 C139 120.9(3)
C143 C144 C139 121.3(3)
C146 C145 C144 120.7(3)
C146 C145 H14E 119.7
C144 C145 H14E 119.7
N108 C146 C145 120.3(3)
N108 C146 H14F 119.9
C145 C146 H14F 119.9
N108 C147 C150 110.4(3)
N108 C147 H14G 109.6
C150 C147 H14G 109.6
N108 C147 H14H 109.6
C150 C147 H14H 109.6
H14G C147 H14H 108.1
N107 C149 C148 109.5(4)
N107 C149 H14I 109.8
C148 C149 H14I 109.8
N107 C149 H14J 109.8
C148 C149 H14J 109.8
H14I C149 H14J 108.2
O107 C148 C149 109.6(4)
O107 C148 H14K 109.8
C149 C148 H14K 109.8
O107 C148 H14L 109.8
C149 C148 H14L 109.8
H14K C148 H14L 108.2
C148 O107 H107 109.5
O108 C150 C147 111.0(3)
O108 C150 H15A 109.4
C147 C150 H15A 109.4
O108 C150 H15B 109.4
C147 C150 H15B 109.4
H15A C150 H15B 108.0
C150 O108 H108 109.5
F3 P1 F6 91.47(17)
F3 P1 F5 178.70(19)
F6 P1 F5 89.73(18)
F3 P1 F2 89.49(14)
F6 P1 F2 89.32(14)
F5 P1 F2 90.03(16)
F3 P1 F4 90.22(17)
F6 P1 F4 91.05(15)
F5 P1 F4 90.25(19)
F2 P1 F4 179.54(17)
F3 P1 F1 89.53(15)
F6 P1 F1 178.80(18)
F5 P1 F1 89.27(15)
F2 P1 F1 90.04(13)
F4 P1 F1 89.60(14)
F10' P2 F9' 93.9(6)
F10' P2 F7' 92.6(6)
F9' P2 F7' 93.3(6)
F11 P2 F8 94.9(3)
F11 P2 F12 92.3(3)
F8 P2 F12 90.0(3)
F11 P2 F7 92.2(3)
F8 P2 F7 90.5(2)
F12 P2 F7 175.3(3)
F10' P2 F12' 90.5(6)
F9' P2 F12' 88.4(6)
F7' P2 F12' 176.3(7)
F11 P2 F10 90.7(2)
F8 P2 F10 174.3(3)
F12 P2 F10 90.8(3)
F7 P2 F10 88.3(3)
F10' P2 F11' 90.0(6)
F9' P2 F11' 175.3(7)
F7' P2 F11' 89.2(6)
F12' P2 F11' 88.9(6)
F10' P2 F8' 176.9(7)
F9' P2 F8' 89.1(6)
F7' P2 F8' 88.1(6)
F12' P2 F8' 88.7(6)
F11' P2 F8' 87.0(6)
F11 P2 F9 177.2(3)
F8 P2 F9 87.3(2)
F12 P2 F9 89.4(3)
F7 P2 F9 86.0(3)
F10 P2 F9 87.0(3)
F16' P3 F15' 89.6(6)
F14 P3 F17 91.8(6)
F14 P3 F18 81.1(5)
F16' P3 F18 94.0(4)
F15' P3 F18 95.7(4)
F17 P3 F18 85.8(4)
F14 P3 F13 98.9(5)
F16' P3 F13 86.6(4)
F15' P3 F13 83.2(4)
F17 P3 F13 95.4(4)
F18 P3 F13 178.7(2)
F14 P3 F15 93.6(5)
F17 P3 F15 166.5(5)
F18 P3 F15 82.8(4)
F13 P3 F15 95.9(4)
F16' P3 F17' 89.6(5)
F15' P3 F17' 168.1(5)
F18 P3 F17' 96.1(3)
F13 P3 F17' 85.0(3)
F16' P3 F14' 168.2(5)
F15' P3 F14' 93.0(6)
F18 P3 F14' 97.1(4)
F13 P3 F14' 82.3(4)
F17' P3 F14' 85.5(5)
F14 P3 F16 167.2(5)
F17 P3 F16 86.6(5)
F18 P3 F16 86.1(3)
F13 P3 F16 93.9(3)
F15 P3 F16 85.4(4)
F22 P4 F21 90.8(3)
F22 P4 F19 89.2(2)
F21 P4 F19 91.6(3)
F22 P4 F24 86.5(3)
F21 P4 F24 176.1(3)
F19 P4 F24 91.1(3)
F22 P4 F20 94.5(3)
F21 P4 F20 89.4(3)
F19 P4 F20 176.2(3)
F24 P4 F20 88.1(3)
F22 P4 F23 179.0(3)
F21 P4 F23 88.3(3)
F19 P4 F23 91.2(2)
F24 P4 F23 94.4(3)
F20 P4 F23 85.1(3)
N1S C1S C2S 179.3(8)
C1S C2S H2S1 109.5
C1S C2S H2S2 109.5
H2S1 C2S H2S2 109.5
C1S C2S H2S3 109.5
H2S1 C2S H2S3 109.5
H2S2 C2S H2S3 109.5
N2S C3S C4S 168.1(13)
N3S C5S C6S 167.4(11)

loop_
_geom_bond_atom_site_label_1
_geom_bond_atom_site_label_2
_geom_bond_distance
C1 C2 1.390(7)
C1 C6 1.401(7)
C1 C7 1.473(8)
C2 C3 1.396(8)
C2 H2A 0.9500
C3 C4 1.383(7)
C3 C15 1.472(7)
C4 C5 1.397(7)
C4 H4A 0.9500
C5 C6 1.384(7)
C5 C23 1.478(7)
C6 H6A 0.9500
C7 N1 1.248(7)
C7 H7A 0.9500
N1 C8 1.473(8)
C8 C9 1.489(9)
C8 H8A 0.9900
C8 H8B 0.9900
C9 O1 1.412(7)
C9 H9A 0.9900
C9 H9B 0.9900
O1 C10 1.415(7)
C10 C11 1.492(10)
C10 C11' 1.538(12)
C10 H10C 0.9900
C10 H10D 0.9900
C10 H10A 0.9900
C10 H10B 0.9900
C11 O2 1.355(8)
C11 H11A 0.9900
C11 H11B 0.9900
C11' O2 1.258(10)
C11' H11C 0.9900
C11' H11D 0.9900
O2 C12 1.418(7)
C12 C13 1.484(7)
C12 H12S 0.9900
C12 H12T 0.9900
C13 N2 1.468(6)
C13 H13G 0.9900
C13 H13H 0.9900
N2 C14 1.253(6)
C14 C31 1.478(6)
C14 H14M 0.9500
C15 N3 1.265(7)
C15 H15C 0.9500
N3 C16 1.470(8)
C16 C17 1.495(8)
C16 H16A 0.9900
C16 H16B 0.9900
C17 O3 1.419(7)
C17 H17A 0.9900
C17 H17B 0.9900
O3 C18 1.408(6)
C18 C19 1.527(9)
C18 H18A 0.9900
C18 H18B 0.9900
C19 O4 1.440(7)
C19 H19A 0.9900
C19 H19B 0.9900
O4 C20 1.422(7)
C20 C21 1.501(8)
C20 H20A 0.9900
C20 H20B 0.9900
C21 N4 1.475(6)
C21 H21A 0.9900
C21 H21B 0.9900
N4 C22 1.257(6)
C22 C33 1.472(6)
C22 H22A 0.9500
C23 N5 1.271(6)
C23 H23A 0.9500
N5 C24 1.453(6)
C24 C25 1.503(8)
C24 H24A 0.9900
C24 H24B 0.9900
C25 O5 1.410(6)
C25 H25A 0.9900
C25 H25B 0.9900
O5 C26 1.434(6)
C26 C27 1.485(8)
C26 H26A 0.9900
C26 H26B 0.9900
C27 O6 1.417(6)
C27 H27A 0.9900
C27 H27B 0.9900
O6 C28 1.426(6)
C28 C29 1.489(7)
C28 H28A 0.9900
C28 H28B 0.9900
C29 N6 1.466(6)
C29 H29A 0.9900
C29 H29B 0.9900
N6 C30 1.269(6)
C30 C35 1.450(6)
C30 H30A 0.9500
C31 C36 1.381(6)
C31 C32 1.398(6)
C32 C33 1.386(6)
C32 H32A 0.9500
C33 C34 1.392(6)
C34 C35 1.386(6)
C34 H34A 0.9500
C35 C36 1.420(6)
C36 H36A 0.9500
N7 C41 1.340(6)
N7 C37 1.357(6)
N7 C47 1.469(6)
C37 C38 1.362(6)
C37 H37A 0.9500
C38 C39 1.395(6)
C38 H38A 0.9500
C39 C40 1.401(6)
C39 C44 1.474(6)
C40 C41 1.355(7)
C40 H40A 0.9500
C41 H41A 0.9500
N8 C46 1.349(6)
N8 C42 1.351(6)
N8 C49 1.466(6)
C42 C43 1.355(6)
C42 H42A 0.9500
C43 C44 1.397(6)
C43 H43A 0.9500
C44 C45 1.399(6)
C45 C46 1.353(7)
C45 H45A 0.9500
C46 H46A 0.9500
C47 C48 1.507(7)
C47 H47A 0.9900
C47 H47B 0.9900
C48 O7 1.410(7)
C48 H48A 0.9900
C48 H48B 0.9900
O7 H7 0.8400
C49 C50 1.533(7)
C49 H49A 0.9900
C49 H49B 0.9900
C50 O8 1.416(6)
C50 H50A 0.9900
C50 H50B 0.9900
O8 H8 0.8400
C101 C102 1.395(5)
C101 C106 1.402(5)
C101 C107 1.468(6)
C102 C103 1.388(5)
C102 H10I 0.9500
C103 C104 1.399(5)
C103 C115 1.474(5)
C104 C105 1.406(5)
C104 H10J 0.9500
C105 C106 1.381(5)
C105 C123 1.475(5)
C106 H10K 0.9500
C107 N101 1.258(5)
C107 H10L 0.9500
N101 C108 1.459(5)
C108 C109 1.500(6)
C108 H10E 0.9900
C108 H10F 0.9900
C109 O101 1.406(5)
C109 H10G 0.9900
C109 H10H 0.9900
O101 C110 1.420(6)
C110 C111 1.438(8)
C110 H11R 0.9900
C110 H11S 0.9900
C111 O102 1.374(6)
C111 H11T 0.9900
C111 H11U 0.9900
O102 C112 1.435(6)
C112 C113 1.500(7)
C112 H11V 0.9900
C112 H11W 0.9900
C113 N102 1.460(5)
C113 H11F 0.9900
C113 H11G 0.9900
N102 C114 1.259(5)
C114 C131 1.482(6)
C114 H11H 0.9500
C115 N103 1.262(5)
C115 H11I 0.9500
N103 C116 1.465(5)
C116 C117 1.514(6)
C116 H11J 0.9900
C116 H11K 0.9900
C117 O103 1.429(5)
C117 H11L 0.9900
C117 H11M 0.9900
O103 C118 1.427(5)
C118 C119 1.493(6)
C118 H11N 0.9900
C118 H11O 0.9900
C119 O104 1.424(5)
C119 H11P 0.9900
C119 H11Q 0.9900
O104 C120 1.433(5)
C120 C121 1.493(6)
C120 H12A 0.9900
C120 H12B 0.9900
C121 N104 1.468(5)
C121 H12C 0.9900
C121 H12D 0.9900
N104 C122 1.262(5)
C122 C133 1.471(5)
C122 H12E 0.9500
C123 N105 1.261(5)
C123 H12F 0.9500
N105 C124 1.466(5)
C124 C125 1.504(6)
C124 H12G 0.9900
C124 H12H 0.9900
C125 O105 1.415(5)
C125 H12I 0.9900
C125 H12J 0.9900
O105 C126 1.426(5)
C126 C127 1.501(7)
C126 H12K 0.9900
C126 H12L 0.9900
C127 O106 1.378(6)
C127 H12M 0.9900
C127 H12N 0.9900
O106 C128 1.416(5)
C128 C129 1.517(6)
C128 H12O 0.9900
C128 H12P 0.9900
C129 N106 1.458(6)
C129 H12Q 0.9900
C129 H12R 0.9900
N106 C130 1.270(5)
C130 C135 1.461(6)
C130 H13C 0.9500
C131 C136 1.387(6)
C131 C132 1.399(5)
C132 C133 1.384(6)
C132 H13D 0.9500
C133 C134 1.399(6)
C134 C135 1.401(6)
C134 H13E 0.9500
C135 C136 1.391(6)
C136 H13F 0.9500
N107 C141 1.346(5)
N107 C137 1.347(5)
N107 C149 1.480(6)
C137 C138 1.361(6)
C137 H13A 0.9500
C138 C139 1.403(5)
C138 H13B 0.9500
C139 C140 1.397(5)
C139 C144 1.477(5)
C140 C141 1.366(6)
C140 H14A 0.9500
C141 H14B 0.9500
N108 C146 1.352(5)
N108 C142 1.354(5)
N108 C147 1.478(5)
C142 C143 1.358(5)
C142 H14C 0.9500
C143 C144 1.400(5)
C143 H14D 0.9500
C144 C145 1.387(5)
C145 C146 1.370(5)
C145 H14E 0.9500
C146 H14F 0.9500
C147 C150 1.517(6)
C147 H14G 0.9900
C147 H14H 0.9900
C149 C148 1.504(8)
C149 H14I 0.9900
C149 H14J 0.9900
C148 O107 1.422(6)
C148 H14K 0.9900
C148 H14L 0.9900
O107 H107 0.8400
C150 O108 1.431(5)
C150 H15A 0.9900
C150 H15B 0.9900
O108 H108 0.8400
P1 F3 1.583(3)
P1 F6 1.589(3)
P1 F5 1.589(3)
P1 F2 1.593(2)
P1 F4 1.597(3)
P1 F1 1.601(2)
P2 F11 1.532(4)
P2 F10' 1.544(7)
P2 F9' 1.564(7)
P2 F7' 1.571(7)
P2 F8 1.573(3)
P2 F12 1.573(4)
P2 F7 1.588(4)
P2 F12' 1.589(7)
P2 F10 1.591(4)
P2 F11' 1.599(7)
P2 F8' 1.605(7)
P2 F9 1.624(4)
P3 F14 1.492(9)
P3 F16' 1.516(8)
P3 F15' 1.537(9)
P3 F17 1.560(8)
P3 F18 1.586(4)
P3 F13 1.592(4)
P3 F15 1.608(8)
P3 F17' 1.627(7)
P3 F14' 1.628(8)
P3 F16 1.673(7)
P4 F22 1.556(5)
P4 F21 1.558(4)
P4 F19 1.561(3)
P4 F24 1.561(5)
P4 F20 1.582(4)
P4 F23 1.586(5)
N1S C1S 1.122(7)
C1S C2S 1.464(8)
C2S H2S1 0.9800
C2S H2S2 0.9800
C2S H2S3 0.9800
N2S C3S 1.123(10)
C3S C4S 1.386(12)
N3S C5S 1.164(11)
C5S C6S 1.461(12)
O1S C7S 1.370(11)

loop_
_geom_hbond_atom_site_label_D
_geom_hbond_atom_site_label_H
_geom_hbond_atom_site_label_A
_geom_hbond_distance_DH
_geom_hbond_distance_HA
_geom_hbond_distance_DA
_geom_hbond_angle_DHA
_geom_hbond_site_symmetry_A
O7 H7 O1S 0.84 1.80 2.623(6) 166.7 .
O8 H8 N4 0.84 2.10 2.856(6) 149.2 .
O108 H108 N104 0.84 2.08 2.871(5) 156.5 .
O107 H107 O2W 0.84 1.83 2.615(6) 155.0 .
O107 H107 N3S 0.84 2.06 2.876(11) 165.3 .
C7 H7A F8 0.95 2.59 3.530(7) 169.0 .
C7 H7A F9' 0.95 2.34 3.242(11) 159.2 .
C8 H8A F9 0.99 2.46 3.376(8) 153.9 .
C8 H8A F9' 0.99 2.35 3.266(11) 153.0 .
C13 H13H F18 0.99 2.61 3.525(6) 153.9 2_655
C17 H17B F16 0.99 2.48 3.434(10) 161.3 3_656
C17 H17B F15' 0.99 2.42 3.106(10) 125.8 3_656
C20 H20A O106 0.99 2.62 3.454(6) 142.5 3_656
C21 H21A F7 0.99 2.62 3.479(7) 144.5 4_565
C27 H27A O107 0.99 2.48 3.279(6) 137.4 4_465
C28 H28B F16' 0.99 2.52 3.321(9) 138.2 4_465
C29 H29A F24 0.99 2.55 3.496(8) 159.9 4_565
C30 H30A F24 0.95 2.52 3.421(6) 159.5 4_565
C37 H37A O5 0.95 2.37 3.247(5) 153.8 .
C38 H38A F20 0.95 2.59 3.438(6) 148.0 3_566
C38 H38A F21 0.95 2.59 3.308(6) 132.2 3_566
C38 H38A F23 0.95 2.62 3.537(6) 163.2 3_566
C40 H40A O3 0.95 2.34 3.207(5) 151.6 .
C41 H41A F22 0.95 2.47 3.070(6) 121.1 4_565
C42 H42A O2 0.95 2.54 3.419(6) 153.0 .
C43 H43A F23 0.95 2.53 3.409(6) 153.1 3_566
C45 H45A O4 0.95 2.66 3.296(5) 125.0 .
C46 H46A F8 0.95 2.56 3.067(6) 113.9 .
C46 H46A F8' 0.95 2.51 3.294(14) 139.5 .
C47 H47A F24 0.99 2.57 3.307(7) 130.9 4_565
C47 H47B O6 0.99 2.42 3.314(6) 150.4 .
C49 H49A F12 0.99 2.26 3.236(8) 166.9 .
C49 H49A F9' 0.99 2.56 3.371(16) 138.5 .
C49 H49A F12' 0.99 2.36 3.331(17) 167.3 .
C49 H49B O1 0.99 2.58 3.460(6) 148.7 .
C107 H10L F4 0.95 2.44 3.360(4) 163.0 2_656
C108 H10F F12 0.99 2.60 3.303(7) 128.2 4_566
C108 H10F F12' 0.99 2.53 3.304(16) 134.4 4_566
C110 H11R F7 0.99 2.55 3.040(8) 110.7 .
C111 H11U F11 0.99 2.62 3.571(7) 161.2 .
C111 H11U F7' 0.99 2.62 3.348(17) 130.2 .
C111 H11U F11' 0.99 2.55 3.389(15) 143.0 .
C121 H12C O108 0.99 2.49 3.291(5) 137.9 3_666
C124 H12H F10' 0.99 2.42 3.119(9) 127.4 2_646
C125 H12J F10' 0.99 2.59 3.150(13) 116.1 2_646
C129 H12R N1S 0.99 2.51 3.476(7) 164.3 3_656
C137 H13A N2S 0.95 2.63 3.189(7) 118.0 .
C138 H13B N2S 0.95 2.54 3.139(7) 121.4 .
C138 H13B O3W 0.95 2.51 3.37(3) 150.4 .
C140 H14A F1 0.95 2.37 3.261(4) 155.6 .
C141 H14B O105 0.95 2.13 3.023(5) 155.7 .
C142 H14C F5 0.95 2.33 3.051(5) 132.0 2_656
C143 H14D O103 0.95 2.37 3.282(4) 160.9 .
C145 H14E F1 0.95 2.35 3.278(4) 164.4 .
C145 H14E F2 0.95 2.56 3.134(4) 119.1 .
C146 H14F F2 0.95 2.51 3.109(4) 121.1 .
C147 H14G F5 0.99 2.44 3.299(5) 144.3 2_656
C147 H14H O101 0.99 2.40 3.294(5) 150.2 .
C147 H14H O102 0.99 2.58 3.387(5) 138.3 .
C149 H14I F16 0.99 2.31 3.175(9) 145.9 .
C149 H14I F16' 0.99 2.55 3.523(11) 167.1 .
C150 H15A N102 0.99 2.55 3.490(5) 159.5 .
C150 H15B F10 0.99 2.45 3.367(5) 153.2 .
C2S H2S1 N3 0.98 2.52 3.380(9) 147.0 .
C2S H2S2 F8' 0.98 2.61 3.450(17) 144.4 .
C2S H2S3 F7' 0.98 2.35 2.840(15) 110.3 .
